data_7020515
loop_
_publ_author_name
'Mansell, Stephen M.'
'Green, Michael'
'Russell, Christopher A.'

_publ_section_title
;
 Coordination chemistry of trimethylsilylphosphaalkyne: a phosphaalkyne
 bearing a reactive substituent.
;
_journal_issue 47
_journal_name_full 'Dalton transactions (Cambridge, England : 2003)'
_journal_page_first 14360
_journal_page_last 14368
_journal_paper_doi 10.1039/c2dt31756g
_journal_volume 41
_journal_year 2012
_chemical_formula_moiety 'C17 H28 P2 Si Zr'
_chemical_formula_sum 'C17 H28 P2 Si Zr'
_chemical_formula_weight 413.64
_chemical_name_systematic
;
?
;
_space_group_IT_number 33
_symmetry_cell_setting orthorhombic
_symmetry_space_group_name_Hall 'P 2c -2n'
_symmetry_space_group_name_H-M 'P n a 21'
_atom_sites_solution_hydrogens geom
_atom_sites_solution_primary direct
_atom_sites_solution_secondary difmap
_audit_creation_method SHELXL-97
_cell_angle_alpha 90.00
_cell_angle_beta 90.00
_cell_angle_gamma 90.00
_cell_formula_units_Z 8
_cell_length_a 14.7244(3)
_cell_length_b 10.5735(2)
_cell_length_c 26.3663(5)
_cell_measurement_reflns_used 6886
_cell_measurement_temperature 100(2)
_cell_measurement_theta_max 27.926
_cell_measurement_theta_min 2.3715
_cell_volume 4104.93(14)
_computing_structure_refinement 'SHELXL-97 (Sheldrick, 1997)'
_computing_structure_solution 'SHELXS-97 (Sheldrick, 1990)'
_diffrn_ambient_temperature 100(2)
_diffrn_detector_area_resol_mean '4096x4096pixels / 62x62mm'
_diffrn_measured_fraction_theta_full 0.996
_diffrn_measured_fraction_theta_max 0.996
_diffrn_measurement_device_type 'Bruker Kappa-APEX-II area-detector'
_diffrn_measurement_method '\f and \w scans'
_diffrn_radiation_monochromator graphite
_diffrn_radiation_source 'fine-focus sealed tube'
_diffrn_radiation_type MoK\a
_diffrn_radiation_wavelength 0.71073
_diffrn_reflns_av_R_equivalents 0.0363
_diffrn_reflns_av_sigmaI/netI 0.0548
_diffrn_reflns_limit_h_max 15
_diffrn_reflns_limit_h_min -19
_diffrn_reflns_limit_k_max 11
_diffrn_reflns_limit_k_min -14
_diffrn_reflns_limit_l_max 35
_diffrn_reflns_limit_l_min -26
_diffrn_reflns_number 20414
_diffrn_reflns_theta_full 28.29
_diffrn_reflns_theta_max 28.29
_diffrn_reflns_theta_min 2.87
_diffrn_standards_number 0
_exptl_absorpt_coefficient_mu 0.743
_exptl_absorpt_correction_T_max 0.939582
_exptl_absorpt_correction_T_min 0.84609
_exptl_absorpt_correction_type multi-scan
_exptl_absorpt_process_details SADABS-2007/4
_exptl_crystal_colour Green
_exptl_crystal_density_diffrn 1.339
_exptl_crystal_density_method 'not measured'
_exptl_crystal_description Block
_exptl_crystal_F_000 1712
_exptl_crystal_size_max 0.32
_exptl_crystal_size_mid 0.19
_exptl_crystal_size_min 0.08
_refine_diff_density_max 1.447
_refine_diff_density_min -0.432
_refine_diff_density_rms 0.087
_refine_ls_abs_structure_details 'Flack H D (1983), Acta Cryst. A39, 876-881'
_refine_ls_abs_structure_Flack 0.57(4)
_refine_ls_extinction_method none
_refine_ls_goodness_of_fit_ref 0.880
_refine_ls_hydrogen_treatment constr
_refine_ls_matrix_type full
_refine_ls_number_parameters 392
_refine_ls_number_reflns 8435
_refine_ls_number_restraints 1
_refine_ls_restrained_S_all 0.880
_refine_ls_R_factor_all 0.0476
_refine_ls_R_factor_gt 0.0372
_refine_ls_shift/su_max 0.001
_refine_ls_shift/su_mean 0.000
_refine_ls_structure_factor_coef Fsqd
_refine_ls_weighting_details 'calc w=1/[\s^2^(Fo^2^)+(0.0650P)^2^+0.0000P] where P=(Fo^2^+2Fc^2^)/3'
_refine_ls_weighting_scheme calc
_refine_ls_wR_factor_gt 0.0881
_refine_ls_wR_factor_ref 0.0962
_reflns_number_gt 7107
_reflns_number_total 8435
_reflns_threshold_expression >2sigma(I)
_cod_data_source_file c2dt31756g.txt
_cod_data_source_block 2
_cod_depositor_comments
;
The following automatic conversions were performed:

'_symmetry_cell_setting' value 'Orthorhombic' changed to
'orthorhombic' according to
/home/saulius/struct/CIF-dictionaries/cif_core.dic dictionary named
'cif_core.dic' version 2.4.2 from 2011-04-26.

Automatic conversion script
Id: cif_fix_values 1891 2012-01-12 08:04:46Z andrius 
;
_cod_original_sg_symbol_H-M Pna2(1)
_cod_database_code 7020515

loop_
_symmetry_equiv_pos_as_xyz
'x, y, z'
'-x, -y, z+1/2'
'x+1/2, -y+1/2, z'
'-x+1/2, y+1/2, z+1/2'

loop_
_atom_site_label
_atom_site_type_symbol
_atom_site_fract_x
_atom_site_fract_y
_atom_site_fract_z
_atom_site_U_iso_or_equiv
_atom_site_adp_type
_atom_site_occupancy
_atom_site_symmetry_multiplicity
_atom_site_calc_flag
_atom_site_refinement_flags
Zr1 Zr 0.26376(2) -0.05809(3) 0.322885(14) 0.01649(9) Uani 1 1 d .
P1 P 0.30743(8) 0.12287(11) 0.38752(5) 0.0269(3) Uani 1 1 d .
C1 C 0.2523(3) 0.1538(4) 0.33426(16) 0.0213(9) Uani 1 1 d .
Si1 Si 0.21108(8) 0.30482(11) 0.30834(5) 0.0253(3) Uani 1 1 d .
C2 C 0.1558(4) 0.4034(5) 0.3588(2) 0.0388(12) Uani 1 1 d .
H2A H 0.0981 0.3645 0.3687 0.058 Uiso 1 1 calc R
H2B H 0.1445 0.4886 0.3456 0.058 Uiso 1 1 calc R
H2C H 0.1960 0.4086 0.3883 0.058 Uiso 1 1 calc R
C3 C 0.3108(4) 0.3969(5) 0.2829(2) 0.0430(13) Uani 1 1 d .
H3A H 0.3539 0.4135 0.3104 0.064 Uiso 1 1 calc R
H3B H 0.2894 0.4773 0.2687 0.064 Uiso 1 1 calc R
H3C H 0.3408 0.3476 0.2562 0.064 Uiso 1 1 calc R
C4 C 0.1260(3) 0.2791(5) 0.25662(19) 0.0384(11) Uani 1 1 d .
H4A H 0.1529 0.2261 0.2301 0.058 Uiso 1 1 calc R
H4B H 0.1084 0.3609 0.2421 0.058 Uiso 1 1 calc R
H4C H 0.0723 0.2369 0.2706 0.058 Uiso 1 1 calc R
P2 P 0.35509(6) -0.17853(10) 0.39635(4) 0.0187(2) Uani 1 1 d .
C5 C 0.4702(3) -0.1212(4) 0.40812(18) 0.0286(10) Uani 1 1 d .
H5A H 0.4679 -0.0317 0.4177 0.043 Uiso 1 1 calc R
H5B H 0.5067 -0.1309 0.3773 0.043 Uiso 1 1 calc R
H5C H 0.4977 -0.1702 0.4357 0.043 Uiso 1 1 calc R
C6 C 0.3071(3) -0.1694(4) 0.45942(17) 0.0274(9) Uani 1 1 d .
H6A H 0.2477 -0.2113 0.4598 0.041 Uiso 1 1 calc R
H6B H 0.2998 -0.0805 0.4691 0.041 Uiso 1 1 calc R
H6C H 0.3477 -0.2116 0.4835 0.041 Uiso 1 1 calc R
C7 C 0.3749(3) -0.3490(4) 0.39086(17) 0.0284(10) Uani 1 1 d .
H7A H 0.4132 -0.3774 0.4190 0.043 Uiso 1 1 calc R
H7B H 0.4054 -0.3670 0.3586 0.043 Uiso 1 1 calc R
H7C H 0.3167 -0.3937 0.3920 0.043 Uiso 1 1 calc R
C8 C 0.1271(3) -0.0987(4) 0.37844(18) 0.0255(9) Uani 1 1 d .
H8 H 0.1221 -0.0773 0.4153 0.031 Uiso 1 1 calc R
C9 C 0.1526(3) -0.2172(4) 0.3584(2) 0.0306(11) Uani 1 1 d .
H9 H 0.1689 -0.2937 0.3787 0.037 Uiso 1 1 calc R
C10 C 0.1382(3) -0.2145(5) 0.3063(2) 0.0385(12) Uani 1 1 d .
H10 H 0.1422 -0.2891 0.2831 0.046 Uiso 1 1 calc R
C11 C 0.1033(3) -0.0951(5) 0.2934(2) 0.0369(12) Uani 1 1 d .
H11 H 0.0782 -0.0708 0.2595 0.044 Uiso 1 1 calc R
C12 C 0.0959(3) -0.0234(4) 0.33806(18) 0.0296(10) Uani 1 1 d .
H12 H 0.0650 0.0605 0.3413 0.036 Uiso 1 1 calc R
C13 C 0.2939(3) -0.0687(4) 0.22892(17) 0.0318(11) Uani 1 1 d .
H13 H 0.2474 -0.0611 0.2015 0.038 Uiso 1 1 calc R
C14 C 0.3491(3) 0.0309(5) 0.24787(18) 0.0346(11) Uani 1 1 d .
H14 H 0.3472 0.1209 0.2362 0.041 Uiso 1 1 calc R
C15 C 0.4150(3) -0.0215(5) 0.27879(19) 0.0358(11) Uani 1 1 d .
H15 H 0.4678 0.0252 0.2936 0.043 Uiso 1 1 calc R
C16 C 0.4036(3) -0.1547(5) 0.27965(18) 0.0334(11) Uani 1 1 d .
H16 H 0.4464 -0.2172 0.2951 0.040 Uiso 1 1 calc R
C17 C 0.3284(3) -0.1832(4) 0.24925(17) 0.0311(10) Uani 1 1 d .
H17 H 0.3090 -0.2701 0.2390 0.037 Uiso 1 1 calc R
Zr2 Zr 0.44270(2) 0.56044(3) 0.087081(14) 0.01573(9) Uani 1 1 d .
P3 P 0.48188(8) 0.38413(10) 0.01944(4) 0.0243(2) Uani 1 1 d .
C18 C 0.4254(3) 0.3503(4) 0.07213(16) 0.0214(9) Uani 1 1 d .
Si2 Si 0.38052(8) 0.19990(10) 0.09619(5) 0.0244(3) Uani 1 1 d .
C19 C 0.2831(3) 0.2301(5) 0.13986(19) 0.0398(12) Uani 1 1 d .
H19A H 0.2998 0.2963 0.1641 0.060 Uiso 1 1 calc R
H19B H 0.2682 0.1522 0.1582 0.060 Uiso 1 1 calc R
H19C H 0.2303 0.2575 0.1201 0.060 Uiso 1 1 calc R
C20 C 0.4720(3) 0.1117(4) 0.1299(2) 0.0390(12) Uani 1 1 d .
H20A H 0.5229 0.0970 0.1066 0.058 Uiso 1 1 calc R
H20B H 0.4482 0.0303 0.1417 0.058 Uiso 1 1 calc R
H20C H 0.4930 0.1613 0.1590 0.058 Uiso 1 1 calc R
C21 C 0.3374(4) 0.0972(4) 0.0438(2) 0.0379(12) Uani 1 1 d .
H21A H 0.2846 0.1375 0.0279 0.057 Uiso 1 1 calc R
H21B H 0.3197 0.0148 0.0576 0.057 Uiso 1 1 calc R
H21C H 0.3853 0.0856 0.0184 0.057 Uiso 1 1 calc R
P4 P 0.53390(7) 0.68392(10) 0.01439(4) 0.0193(2) Uani 1 1 d .
C22 C 0.6474(3) 0.6246(4) 0.00097(18) 0.0263(10) Uani 1 1 d .
H22A H 0.6731 0.6708 -0.0279 0.039 Uiso 1 1 calc R
H22B H 0.6441 0.5343 -0.0073 0.039 Uiso 1 1 calc R
H22C H 0.6861 0.6366 0.0308 0.039 Uiso 1 1 calc R
C23 C 0.4826(3) 0.6814(4) -0.04905(16) 0.0295(10) Uani 1 1 d .
H23A H 0.5224 0.7256 -0.0730 0.044 Uiso 1 1 calc R
H23B H 0.4234 0.7237 -0.0480 0.044 Uiso 1 1 calc R
H23C H 0.4745 0.5936 -0.0601 0.044 Uiso 1 1 calc R
C24 C 0.5571(3) 0.8531(4) 0.02226(19) 0.0297(10) Uani 1 1 d .
H24A H 0.5920 0.8665 0.0534 0.045 Uiso 1 1 calc R
H24B H 0.4996 0.8995 0.0244 0.045 Uiso 1 1 calc R
H24C H 0.5920 0.8839 -0.0069 0.045 Uiso 1 1 calc R
C25 C 0.3055(3) 0.6110(4) 0.03357(17) 0.0240(9) Uani 1 1 d .
H25 H 0.2985 0.5923 -0.0034 0.029 Uiso 1 1 calc R
C26 C 0.2735(3) 0.5350(4) 0.07385(19) 0.0283(10) Uani 1 1 d .
H26 H 0.2408 0.4526 0.0701 0.034 Uiso 1 1 calc R
C27 C 0.2842(3) 0.6019(5) 0.1191(2) 0.0330(11) Uani 1 1 d .
H27 H 0.2600 0.5756 0.1529 0.040 Uiso 1 1 calc R
C28 C 0.3204(3) 0.7227(4) 0.10727(19) 0.0342(11) Uani 1 1 d .
H28 H 0.3264 0.7957 0.1312 0.041 Uiso 1 1 calc R
C29 C 0.3343(3) 0.7265(4) 0.05458(18) 0.0282(10) Uani 1 1 d .
H29 H 0.3520 0.8032 0.0348 0.034 Uiso 1 1 calc R
C30 C 0.5276(4) 0.4620(4) 0.1596(2) 0.0398(14) Uani 1 1 d .
H30 H 0.5246 0.3712 0.1701 0.048 Uiso 1 1 calc R
C31 C 0.4768(3) 0.5600(4) 0.18006(18) 0.0355(12) Uani 1 1 d .
H31 H 0.4306 0.5507 0.2076 0.043 Uiso 1 1 calc R
C32 C 0.5119(3) 0.6756(5) 0.16261(17) 0.0316(10) Uani 1 1 d .
H32 H 0.4944 0.7616 0.1751 0.038 Uiso 1 1 calc R
C33 C 0.5847(3) 0.6477(5) 0.13057(17) 0.0331(11) Uani 1 1 d .
H33 H 0.6277 0.7108 0.1157 0.040 Uiso 1 1 calc R
C34 C 0.5944(3) 0.5165(5) 0.12841(19) 0.0367(12) Uani 1 1 d .
H34 H 0.6462 0.4703 0.1124 0.044 Uiso 1 1 calc R

loop_
_atom_site_aniso_label
_atom_site_aniso_U_11
_atom_site_aniso_U_22
_atom_site_aniso_U_33
_atom_site_aniso_U_23
_atom_site_aniso_U_13
_atom_site_aniso_U_12
Zr1 0.01720(17) 0.01614(17) 0.01614(18) 0.00011(17) -0.00037(15) -0.00032(14)
P1 0.0340(6) 0.0211(5) 0.0255(6) -0.0038(5) -0.0077(5) 0.0003(5)
C1 0.0184(19) 0.0165(19) 0.029(3) -0.0041(17) -0.0012(16) 0.0012(16)
Si1 0.0310(6) 0.0180(5) 0.0268(6) 0.0018(5) -0.0014(5) 0.0016(5)
C2 0.049(3) 0.027(2) 0.040(3) 0.002(2) 0.010(3) 0.006(2)
C3 0.058(3) 0.027(2) 0.044(3) 0.005(2) 0.013(3) -0.001(2)
C4 0.043(3) 0.037(3) 0.035(3) 0.008(2) -0.008(2) 0.009(2)
P2 0.0190(5) 0.0181(5) 0.0190(5) 0.0005(4) 0.0001(4) 0.0012(4)
C5 0.026(2) 0.025(2) 0.035(3) 0.003(2) -0.004(2) 0.0033(18)
C6 0.028(2) 0.033(2) 0.021(2) 0.0043(18) 0.0013(17) 0.0026(19)
C7 0.039(2) 0.019(2) 0.028(2) 0.0014(18) -0.006(2) 0.0075(19)
C8 0.0171(19) 0.030(2) 0.029(2) 0.0071(19) 0.0039(18) -0.0009(17)
C9 0.021(2) 0.023(2) 0.048(3) 0.007(2) 0.000(2) -0.0040(17)
C10 0.033(3) 0.034(3) 0.049(3) -0.013(2) 0.000(2) -0.016(2)
C11 0.022(2) 0.054(3) 0.036(3) 0.006(2) -0.012(2) -0.010(2)
C12 0.0150(19) 0.035(2) 0.039(3) 0.006(2) -0.0018(18) -0.0026(18)
C13 0.040(3) 0.039(3) 0.017(2) 0.0002(19) 0.000(2) 0.006(2)
C14 0.042(3) 0.037(3) 0.025(2) 0.007(2) 0.010(2) 0.002(2)
C15 0.029(2) 0.048(3) 0.030(3) -0.003(2) 0.011(2) -0.006(2)
C16 0.036(3) 0.036(3) 0.028(2) 0.004(2) 0.009(2) 0.016(2)
C17 0.046(3) 0.024(2) 0.023(2) -0.0066(19) 0.006(2) 0.005(2)
Zr2 0.01580(16) 0.01589(17) 0.01550(18) -0.00035(17) -0.00166(14) 0.00034(13)
P3 0.0310(6) 0.0195(5) 0.0223(6) -0.0025(5) 0.0049(5) -0.0013(5)
C18 0.0213(19) 0.022(2) 0.021(2) -0.0015(16) 0.0008(16) -0.0040(17)
Si2 0.0301(6) 0.0171(5) 0.0259(7) 0.0019(5) -0.0038(5) -0.0029(5)
C19 0.050(3) 0.029(3) 0.040(3) 0.007(2) 0.007(2) -0.007(2)
C20 0.044(3) 0.027(2) 0.047(3) 0.008(2) -0.012(2) -0.006(2)
C21 0.052(3) 0.019(2) 0.042(3) 0.001(2) -0.013(2) -0.006(2)
P4 0.0183(5) 0.0196(5) 0.0199(5) 0.0009(4) -0.0021(4) -0.0018(4)
C22 0.022(2) 0.024(2) 0.033(3) 0.0017(19) 0.0022(18) -0.0016(17)
C23 0.034(2) 0.031(2) 0.023(2) 0.0069(19) -0.0051(19) -0.012(2)
C24 0.025(2) 0.021(2) 0.042(3) 0.001(2) 0.004(2) -0.0033(18)
C25 0.019(2) 0.028(2) 0.025(2) 0.0039(18) -0.0044(17) 0.0009(18)
C26 0.0132(19) 0.032(2) 0.040(3) 0.007(2) -0.0007(18) -0.0027(17)
C27 0.023(2) 0.045(3) 0.031(3) 0.005(2) 0.008(2) 0.012(2)
C28 0.025(2) 0.033(2) 0.044(3) -0.011(2) 0.001(2) 0.016(2)
C29 0.0190(19) 0.023(2) 0.043(3) 0.001(2) -0.007(2) 0.0049(17)
C30 0.062(4) 0.023(2) 0.034(3) 0.007(2) -0.031(3) -0.004(2)
C31 0.038(3) 0.050(3) 0.018(2) 0.000(2) -0.004(2) -0.009(2)
C32 0.034(2) 0.033(3) 0.028(2) -0.011(2) -0.010(2) -0.005(2)
C33 0.026(2) 0.047(3) 0.027(2) 0.004(2) -0.010(2) -0.010(2)
C34 0.028(2) 0.048(3) 0.034(3) -0.012(2) -0.018(2) 0.014(2)

loop_
_atom_type_symbol
_atom_type_description
_atom_type_scat_dispersion_real
_atom_type_scat_dispersion_imag
_atom_type_scat_source
C C 0.0033 0.0016 'International Tables Vol C Tables 4.2.6.8 and 6.1.1.4'
H H 0.0000 0.0000 'International Tables Vol C Tables 4.2.6.8 and 6.1.1.4'
Si Si 0.0817 0.0704 'International Tables Vol C Tables 4.2.6.8 and 6.1.1.4'
P P 0.1023 0.0942 'International Tables Vol C Tables 4.2.6.8 and 6.1.1.4'
Zr Zr -2.9673 0.5597 'International Tables Vol C Tables 4.2.6.8 and 6.1.1.4'

loop_
_geom_angle_atom_site_label_1
_geom_angle_atom_site_label_2
_geom_angle_atom_site_label_3
_geom_angle
C1 Zr1 C11 97.16(16)
C1 Zr1 C13 100.78(15)
C11 Zr1 C13 81.65(17)
C1 Zr1 C10 128.16(15)
C11 Zr1 C10 32.43(16)
C13 Zr1 C10 85.97(17)
C1 Zr1 C8 91.84(15)
C11 Zr1 C8 53.50(16)
C13 Zr1 C8 134.69(16)
C10 Zr1 C8 53.44(16)
C1 Zr1 C14 76.83(16)
C11 Zr1 C14 106.43(17)
C13 Zr1 C14 32.71(15)
C10 Zr1 C14 118.30(17)
C8 Zr1 C14 156.07(15)
C1 Zr1 C9 124.12(14)
C11 Zr1 C9 53.37(16)
C13 Zr1 C9 116.68(16)
C10 Zr1 C9 31.97(17)
C8 Zr1 C9 32.43(14)
C14 Zr1 C9 149.38(16)
C1 Zr1 C12 76.31(14)
C11 Zr1 C12 32.30(16)
C13 Zr1 C12 109.51(16)
C10 Zr1 C12 53.55(16)
C8 Zr1 C12 32.31(14)
C14 Zr1 C12 123.76(15)
C9 Zr1 C12 53.51(15)
C1 Zr1 C17 130.16(15)
C11 Zr1 C17 92.00(17)
C13 Zr1 C17 32.59(14)
C10 Zr1 C17 78.46(16)
C8 Zr1 C17 130.90(16)
C14 Zr1 C17 53.68(16)
C9 Zr1 C17 100.35(16)
C12 Zr1 C17 124.30(16)
C1 Zr1 C15 88.58(15)
C11 Zr1 C15 134.80(17)
C13 Zr1 C15 53.32(17)
C10 Zr1 C15 131.57(17)
C8 Zr1 C15 171.55(16)
C14 Zr1 C15 31.70(16)
C9 Zr1 C15 146.95(16)
C12 Zr1 C15 154.97(16)
C17 Zr1 C15 53.13(16)
C1 Zr1 C16 120.78(15)
C11 Zr1 C16 123.65(17)
C13 Zr1 C16 53.41(15)
C10 Zr1 C16 104.51(16)
C8 Zr1 C16 146.05(15)
C14 Zr1 C16 53.20(15)
C9 Zr1 C16 114.80(15)
C12 Zr1 C16 155.76(16)
C17 Zr1 C16 31.86(15)
C15 Zr1 C16 32.23(15)
C1 Zr1 P1 38.44(11)
C11 Zr1 P1 122.69(13)
C13 Zr1 P1 128.58(11)
C10 Zr1 P1 140.02(12)
C8 Zr1 P1 86.72(11)
C14 Zr1 P1 96.56(12)
C9 Zr1 P1 113.63(12)
C12 Zr1 P1 91.77(11)
C17 Zr1 P1 141.32(12)
C15 Zr1 P1 88.37(12)
C16 Zr1 P1 112.30(12)
P1 Zr1 P2 75.86(4)
C1 Zr1 P2 114.28(11)
C1 P1 Zr1 58.43(14)
P1 C1 Si1 130.5(2)
P1 C1 Zr1 83.13(17)
Si1 C1 Zr1 146.4(2)
C1 Si1 C4 111.5(2)
C1 Si1 C2 111.2(2)
C4 Si1 C2 107.9(2)
C1 Si1 C3 108.9(2)
C4 Si1 C3 109.7(2)
C2 Si1 C3 107.7(2)
Si1 C2 H2A 109.5
Si1 C2 H2B 109.5
H2A C2 H2B 109.5
Si1 C2 H2C 109.5
H2A C2 H2C 109.5
H2B C2 H2C 109.5
Si1 C3 H3A 109.5
Si1 C3 H3B 109.5
H3A C3 H3B 109.5
Si1 C3 H3C 109.5
H3A C3 H3C 109.5
H3B C3 H3C 109.5
Si1 C4 H4A 109.5
Si1 C4 H4B 109.5
H4A C4 H4B 109.5
Si1 C4 H4C 109.5
H4A C4 H4C 109.5
H4B C4 H4C 109.5
C6 P2 C5 100.9(2)
C6 P2 C7 100.8(2)
C5 P2 C7 101.08(19)
C6 P2 Zr1 116.29(15)
C5 P2 Zr1 115.51(15)
C7 P2 Zr1 119.38(15)
P2 C5 H5A 109.5
P2 C5 H5B 109.5
H5A C5 H5B 109.5
P2 C5 H5C 109.5
H5A C5 H5C 109.5
H5B C5 H5C 109.5
P2 C6 H6A 109.5
P2 C6 H6B 109.5
H6A C6 H6B 109.5
P2 C6 H6C 109.5
H6A C6 H6C 109.5
H6B C6 H6C 109.5
P2 C7 H7A 109.5
P2 C7 H7B 109.5
H7A C7 H7B 109.5
P2 C7 H7C 109.5
H7A C7 H7C 109.5
H7B C7 H7C 109.5
C12 C8 C9 107.8(4)
C12 C8 Zr1 74.1(2)
C9 C8 Zr1 73.8(2)
C12 C8 H8 125.7
C9 C8 H8 125.7
Zr1 C8 H8 125.7
C10 C9 C8 108.2(4)
C10 C9 Zr1 73.7(3)
C8 C9 Zr1 73.7(2)
C10 C9 H9 125.6
C8 C9 H9 125.6
Zr1 C9 H9 125.6
C9 C10 C11 108.3(4)
C9 C10 Zr1 74.3(3)
C11 C10 Zr1 73.8(3)
C9 C10 H10 125.5
C11 C10 H10 125.5
Zr1 C10 H10 125.5
C10 C11 C12 108.0(4)
C10 C11 Zr1 73.8(3)
C12 C11 Zr1 74.4(3)
C10 C11 H11 125.6
C12 C11 H11 125.6
Zr1 C11 H11 125.6
C8 C12 C11 107.7(4)
C8 C12 Zr1 73.6(2)
C11 C12 Zr1 73.3(3)
C8 C12 H12 125.8
C11 C12 H12 125.8
Zr1 C12 H12 125.8
C17 C13 C14 107.2(4)
C17 C13 Zr1 74.3(3)
C14 C13 Zr1 73.9(3)
C17 C13 H13 126.0
C14 C13 H13 126.0
Zr1 C13 H13 126.0
C15 C14 C13 108.1(4)
C15 C14 Zr1 74.8(3)
C13 C14 Zr1 73.4(3)
C15 C14 H14 125.5
C13 C14 H14 125.5
Zr1 C14 H14 125.5
C14 C15 C16 108.9(4)
C14 C15 Zr1 73.5(3)
C16 C15 Zr1 74.8(3)
C14 C15 H15 125.2
C16 C15 H15 125.2
Zr1 C15 H15 125.2
C17 C16 C15 107.4(4)
C17 C16 Zr1 72.9(3)
C15 C16 Zr1 73.0(3)
C17 C16 H16 126.1
C15 C16 H16 126.1
Zr1 C16 H16 126.1
C16 C17 C13 108.4(4)
C16 C17 Zr1 75.3(3)
C13 C17 Zr1 73.1(3)
C16 C17 H17 125.4
C13 C17 H17 125.4
Zr1 C17 H17 125.4
C18 Zr2 C31 101.00(15)
C18 Zr2 C30 77.44(15)
C31 Zr2 C30 32.13(16)
C18 Zr2 C27 97.16(16)
C31 Zr2 C27 81.84(17)
C30 Zr2 C27 106.17(18)
C18 Zr2 C25 91.18(14)
C31 Zr2 C25 135.17(16)
C30 Zr2 C25 155.94(16)
C27 Zr2 C25 53.73(15)
C18 Zr2 C29 123.44(14)
C31 Zr2 C29 117.44(16)
C30 Zr2 C29 149.57(17)
C27 Zr2 C29 53.60(16)
C25 Zr2 C29 32.38(14)
C18 Zr2 C34 89.65(16)
C31 Zr2 C34 53.15(17)
C30 Zr2 C34 32.38(17)
C27 Zr2 C34 134.90(17)
C25 Zr2 C34 171.10(16)
C29 Zr2 C34 146.44(16)
C18 Zr2 C26 76.21(15)
C31 Zr2 C26 109.41(16)
C30 Zr2 C26 123.46(17)
C27 Zr2 C26 32.08(16)
C25 Zr2 C26 32.49(14)
C29 Zr2 C26 53.43(15)
C34 Zr2 C26 155.47(17)
C18 Zr2 C28 128.10(15)
C31 Zr2 C28 86.45(16)
C30 Zr2 C28 118.21(17)
C27 Zr2 C28 32.53(16)
C25 Zr2 C28 53.63(15)
C29 Zr2 C28 32.19(14)
C34 Zr2 C28 131.24(16)
C26 Zr2 C28 53.38(15)
C18 Zr2 C32 130.41(15)
C31 Zr2 C32 32.28(15)
C30 Zr2 C32 53.36(16)
C27 Zr2 C32 91.47(16)
C25 Zr2 C32 131.06(15)
C29 Zr2 C32 100.73(15)
C34 Zr2 C32 52.94(15)
C26 Zr2 C32 123.55(16)
C28 Zr2 C32 78.30(15)
C18 Zr2 C33 121.50(16)
C31 Zr2 C33 52.93(16)
C30 Zr2 C33 53.17(16)
C27 Zr2 C33 122.98(16)
C25 Zr2 C33 146.07(15)
C29 Zr2 C33 114.75(15)
C34 Zr2 C33 31.86(16)
C26 Zr2 C33 154.88(16)
C28 Zr2 C33 103.98(16)
C32 Zr2 C33 31.74(15)
C18 Zr2 P3 38.50(11)
C31 Zr2 P3 128.02(12)
C30 Zr2 P3 96.49(12)
C27 Zr2 P3 123.41(13)
C25 Zr2 P3 86.95(11)
C29 Zr2 P3 113.55(11)
C34 Zr2 P3 88.19(12)
C26 Zr2 P3 92.68(12)
C28 Zr2 P3 140.47(11)
C32 Zr2 P3 141.01(11)
C33 Zr2 P3 112.25(11)
P3 Zr2 P4 75.62(3)
C18 Zr2 P4 114.12(11)
C18 P3 Zr2 58.50(14)
P3 C18 Si2 131.1(2)
P3 C18 Zr2 83.00(16)
Si2 C18 Zr2 145.9(2)
C18 Si2 C20 109.8(2)
C18 Si2 C19 110.0(2)
C20 Si2 C19 110.3(2)
C18 Si2 C21 111.7(2)
C20 Si2 C21 107.9(2)
C19 Si2 C21 107.1(2)
Si2 C19 H19A 109.5
Si2 C19 H19B 109.5
H19A C19 H19B 109.5
Si2 C19 H19C 109.5
H19A C19 H19C 109.5
H19B C19 H19C 109.5
Si2 C20 H20A 109.5
Si2 C20 H20B 109.5
H20A C20 H20B 109.5
Si2 C20 H20C 109.5
H20A C20 H20C 109.5
H20B C20 H20C 109.5
Si2 C21 H21A 109.5
Si2 C21 H21B 109.5
H21A C21 H21B 109.5
Si2 C21 H21C 109.5
H21A C21 H21C 109.5
H21B C21 H21C 109.5
C22 P4 C24 100.81(19)
C22 P4 C23 101.3(2)
C24 P4 C23 101.2(2)
C22 P4 Zr2 115.54(15)
C24 P4 Zr2 119.20(16)
C23 P4 Zr2 115.99(14)
P4 C22 H22A 109.5
P4 C22 H22B 109.5
H22A C22 H22B 109.5
P4 C22 H22C 109.5
H22A C22 H22C 109.5
H22B C22 H22C 109.5
P4 C23 H23A 109.5
P4 C23 H23B 109.5
H23A C23 H23B 109.5
P4 C23 H23C 109.5
H23A C23 H23C 109.5
H23B C23 H23C 109.5
P4 C24 H24A 109.5
P4 C24 H24B 109.5
H24A C24 H24B 109.5
P4 C24 H24C 109.5
H24A C24 H24C 109.5
H24B C24 H24C 109.5
C29 C25 C26 107.4(4)
C29 C25 Zr2 73.9(2)
C26 C25 Zr2 74.1(2)
C29 C25 H25 125.9
C26 C25 H25 125.9
Zr2 C25 H25 125.9
C27 C26 C25 108.4(4)
C27 C26 Zr2 73.6(2)
C25 C26 Zr2 73.4(2)
C27 C26 H26 125.5
C25 C26 H26 125.5
Zr2 C26 H26 125.5
C26 C27 C28 108.2(4)
C26 C27 Zr2 74.3(3)
C28 C27 Zr2 74.7(2)
C26 C27 H27 125.5
C28 C27 H27 125.5
Zr2 C27 H27 125.5
C29 C28 C27 107.3(4)
C29 C28 Zr2 73.1(3)
C27 C28 Zr2 72.8(2)
C29 C28 H28 126.1
C27 C28 H28 126.1
Zr2 C28 H28 126.1
C25 C29 C28 108.8(4)
C25 C29 Zr2 73.7(2)
C28 C29 Zr2 74.7(3)
C25 C29 H29 125.3
C28 C29 H29 125.3
Zr2 C29 H29 125.3
C31 C30 C34 107.4(4)
C31 C30 Zr2 73.6(3)
C34 C30 Zr2 74.5(3)
C31 C30 H30 125.9
C34 C30 H30 125.9
Zr2 C30 H30 125.9
C30 C31 C32 108.9(4)
C30 C31 Zr2 74.3(3)
C32 C31 Zr2 75.6(3)
C30 C31 H31 125.1
C32 C31 H31 125.1
Zr2 C31 H31 125.1
C33 C32 C31 107.3(4)
C33 C32 Zr2 74.5(3)
C31 C32 Zr2 72.1(3)
C33 C32 H32 126.0
C31 C32 H32 126.0
Zr2 C32 H32 126.0
C32 C33 C34 108.3(4)
C32 C33 Zr2 73.7(2)
C34 C33 Zr2 72.9(2)
C32 C33 H33 125.6
C34 C33 H33 125.6
Zr2 C33 H33 125.6
C33 C34 C30 108.2(4)
C33 C34 Zr2 75.2(2)
C30 C34 Zr2 73.2(3)
C33 C34 H34 125.5
C30 C34 H34 125.5
Zr2 C34 H34 125.5

loop_
_geom_bond_atom_site_label_1
_geom_bond_atom_site_label_2
_geom_bond_distance
Zr1 C1 2.267(4)
Zr1 C11 2.518(4)
Zr1 C13 2.519(5)
Zr1 C10 2.518(4)
Zr1 C8 2.525(4)
Zr1 C14 2.525(5)
Zr1 C9 2.526(4)
Zr1 C12 2.531(4)
Zr1 C17 2.535(4)
Zr1 C15 2.542(5)
Zr1 C16 2.566(4)
Zr1 P1 2.6418(12)
Zr1 P2 2.6799(11)
P1 C1 1.654(4)
C1 Si1 1.840(4)
Si1 C4 1.871(5)
Si1 C2 1.875(5)
Si1 C3 1.885(5)
C2 H2A 0.9800
C2 H2B 0.9800
C2 H2C 0.9800
C3 H3A 0.9800
C3 H3B 0.9800
C3 H3C 0.9800
C4 H4A 0.9800
C4 H4B 0.9800
C4 H4C 0.9800
P2 C6 1.810(4)
P2 C5 1.827(4)
P2 C7 1.831(4)
C5 H5A 0.9800
C5 H5B 0.9800
C5 H5C 0.9800
C6 H6A 0.9800
C6 H6B 0.9800
C6 H6C 0.9800
C7 H7A 0.9800
C7 H7B 0.9800
C7 H7C 0.9800
C8 C12 1.407(6)
C8 C9 1.411(6)
C8 H8 1.0000
C9 C10 1.389(7)
C9 H9 1.0000
C10 C11 1.406(7)
C10 H10 1.0000
C11 C12 1.405(7)
C11 H11 1.0000
C12 H12 1.0000
C13 C17 1.418(6)
C13 C14 1.420(7)
C13 H13 1.0000
C14 C15 1.384(7)
C14 H14 1.0000
C15 C16 1.418(7)
C15 H15 1.0000
C16 C17 1.400(7)
C16 H16 1.0000
C17 H17 1.0000
Zr2 C18 2.271(4)
Zr2 C31 2.502(5)
Zr2 C30 2.511(4)
Zr2 C27 2.520(4)
Zr2 C25 2.521(4)
Zr2 C29 2.523(4)
Zr2 C34 2.528(4)
Zr2 C26 2.530(4)
Zr2 C28 2.544(4)
Zr2 C32 2.547(4)
Zr2 C33 2.557(4)
Zr2 P3 2.6436(12)
Zr2 P4 2.6797(11)
P3 C18 1.658(4)
C18 Si2 1.835(4)
Si2 C20 1.864(5)
Si2 C19 1.866(5)
Si2 C21 1.868(5)
C19 H19A 0.9800
C19 H19B 0.9800
C19 H19C 0.9800
C20 H20A 0.9800
C20 H20B 0.9800
C20 H20C 0.9800
C21 H21A 0.9800
C21 H21B 0.9800
C21 H21C 0.9800
P4 C22 1.820(4)
P4 C24 1.833(4)
P4 C23 1.836(4)
C22 H22A 0.9800
C22 H22B 0.9800
C22 H22C 0.9800
C23 H23A 0.9800
C23 H23B 0.9800
C23 H23C 0.9800
C24 H24A 0.9800
C24 H24B 0.9800
C24 H24C 0.9800
C25 C29 1.406(6)
C25 C26 1.413(6)
C25 H25 1.0000
C26 C27 1.395(7)
C26 H26 1.0000
C27 C28 1.419(7)
C27 H27 1.0000
C28 C29 1.405(6)
C28 H28 1.0000
C29 H29 1.0000
C30 C31 1.388(7)
C30 C34 1.405(8)
C30 H30 1.0000
C31 C32 1.404(6)
C31 H31 1.0000
C32 C33 1.396(6)
C32 H32 1.0000
C33 C34 1.396(7)
C33 H33 1.0000
C34 H34 1.0000

loop_
_geom_torsion_atom_site_label_1
_geom_torsion_atom_site_label_2
_geom_torsion_atom_site_label_3
_geom_torsion_atom_site_label_4
_geom_torsion
C11 Zr1 P1 C1 -55.2(2)
C13 Zr1 P1 C1 51.7(2)
C10 Zr1 P1 C1 -92.5(3)
C8 Zr1 P1 C1 -97.11(19)
C14 Zr1 P1 C1 59.1(2)
C9 Zr1 P1 C1 -115.7(2)
C12 Zr1 P1 C1 -65.19(19)
C17 Zr1 P1 C1 95.0(2)
C15 Zr1 P1 C1 89.8(2)
C16 Zr1 P1 C1 111.9(2)
Zr1 P1 C1 Si1 180.0(4)
C11 Zr1 C1 P1 135.82(17)
C13 Zr1 C1 P1 -141.36(17)
C10 Zr1 C1 P1 125.28(19)
C8 Zr1 C1 P1 82.39(16)
C14 Zr1 C1 P1 -118.92(18)
C9 Zr1 C1 P1 85.7(2)
C12 Zr1 C1 P1 110.97(18)
C17 Zr1 C1 P1 -125.44(19)
C15 Zr1 C1 P1 -89.17(17)
C16 Zr1 C1 P1 -87.7(2)
C11 Zr1 C1 Si1 -44.2(4)
C13 Zr1 C1 Si1 38.7(4)
C10 Zr1 C1 Si1 -54.7(5)
C8 Zr1 C1 Si1 -97.6(4)
C14 Zr1 C1 Si1 61.1(4)
C9 Zr1 C1 Si1 -94.3(4)
C12 Zr1 C1 Si1 -69.0(4)
C17 Zr1 C1 Si1 54.6(4)
C15 Zr1 C1 Si1 90.8(4)
C16 Zr1 C1 Si1 92.3(4)
P1 Zr1 C1 Si1 -180.0(5)
P1 C1 Si1 C4 -164.0(3)
Zr1 C1 Si1 C4 16.0(4)
P1 C1 Si1 C2 -43.5(4)
Zr1 C1 Si1 C2 136.4(4)
P1 C1 Si1 C3 75.0(4)
Zr1 C1 Si1 C3 -105.1(4)
C1 Zr1 P2 C6 61.9(2)
C11 Zr1 P2 C6 -60.2(2)
C13 Zr1 P2 C6 -171.5(2)
C10 Zr1 P2 C6 -78.7(2)
C8 Zr1 P2 C6 -27.6(2)
C14 Zr1 P2 C6 150.1(2)
C9 Zr1 P2 C6 -59.2(2)
C12 Zr1 P2 C6 -24.4(2)
C17 Zr1 P2 C6 -158.2(2)
C15 Zr1 P2 C6 149.4(2)
C16 Zr1 P2 C6 179.0(2)
P1 Zr1 P2 C6 60.50(17)
C1 Zr1 P2 C5 -56.1(2)
C11 Zr1 P2 C5 -178.2(2)
C13 Zr1 P2 C5 70.5(2)
C10 Zr1 P2 C5 163.3(2)
C8 Zr1 P2 C5 -145.5(2)
C14 Zr1 P2 C5 32.1(2)
C9 Zr1 P2 C5 -177.2(2)
C12 Zr1 P2 C5 -142.3(2)
C17 Zr1 P2 C5 83.9(2)
C15 Zr1 P2 C5 31.4(2)
C16 Zr1 P2 C5 61.1(2)
P1 Zr1 P2 C5 -57.45(17)
C1 Zr1 P2 C7 -177.0(2)
C11 Zr1 P2 C7 61.0(2)
C13 Zr1 P2 C7 -50.4(2)
C10 Zr1 P2 C7 42.5(2)
C8 Zr1 P2 C7 93.6(2)
C14 Zr1 P2 C7 -88.8(2)
C9 Zr1 P2 C7 62.0(2)
C12 Zr1 P2 C7 96.8(2)
C17 Zr1 P2 C7 -37.0(2)
C15 Zr1 P2 C7 -89.5(2)
C16 Zr1 P2 C7 -59.8(2)
P1 Zr1 P2 C7 -178.33(18)
C1 Zr1 C8 C12 60.4(3)
C11 Zr1 C8 C12 -37.1(3)
C13 Zr1 C8 C12 -46.7(4)
C10 Zr1 C8 C12 -77.8(3)
C14 Zr1 C8 C12 -0.3(6)
C9 Zr1 C8 C12 -114.5(4)
C17 Zr1 C8 C12 -91.4(3)
C15 Zr1 C8 C12 153.1(10)
C16 Zr1 C8 C12 -134.9(3)
P1 Zr1 C8 C12 98.5(3)
C1 Zr1 C8 C9 174.9(3)
C11 Zr1 C8 C9 77.3(3)
C13 Zr1 C8 C9 67.7(3)
C10 Zr1 C8 C9 36.7(3)
C14 Zr1 C8 C9 114.2(4)
C12 Zr1 C8 C9 114.5(4)
C17 Zr1 C8 C9 23.0(3)
C15 Zr1 C8 C9 -92.4(11)
C16 Zr1 C8 C9 -20.4(4)
P1 Zr1 C8 C9 -147.0(3)
C12 C8 C9 C10 0.6(5)
Zr1 C8 C9 C10 -66.2(3)
C12 C8 C9 Zr1 66.8(3)
C1 Zr1 C9 C10 108.9(3)
C11 Zr1 C9 C10 37.3(3)
C13 Zr1 C9 C10 -17.5(3)
C8 Zr1 C9 C10 115.1(4)
C14 Zr1 C9 C10 -18.3(5)
C12 Zr1 C9 C10 77.8(3)
C17 Zr1 C9 C10 -47.4(3)
C15 Zr1 C9 C10 -80.5(4)
C16 Zr1 C9 C10 -77.3(3)
P1 Zr1 C9 C10 151.5(3)
C1 Zr1 C9 C8 -6.2(3)
C11 Zr1 C9 C8 -77.8(3)
C13 Zr1 C9 C8 -132.6(3)
C10 Zr1 C9 C8 -115.1(4)
C14 Zr1 C9 C8 -133.4(3)
C12 Zr1 C9 C8 -37.2(3)
C17 Zr1 C9 C8 -162.5(3)
C15 Zr1 C9 C8 164.4(3)
C16 Zr1 C9 C8 167.6(3)
P1 Zr1 C9 C8 36.4(3)
C8 C9 C10 C11 -0.3(5)
Zr1 C9 C10 C11 -66.5(3)
C8 C9 C10 Zr1 66.2(3)
C1 Zr1 C10 C9 -95.1(3)
C11 Zr1 C10 C9 -114.9(4)
C13 Zr1 C10 C9 164.4(3)
C8 Zr1 C10 C9 -37.2(3)
C14 Zr1 C10 C9 169.5(3)
C12 Zr1 C10 C9 -77.7(3)
C17 Zr1 C10 C9 132.3(3)
C15 Zr1 C10 C9 134.0(3)
C16 Zr1 C10 C9 113.8(3)
P1 Zr1 C10 C9 -42.9(4)
C1 Zr1 C10 C11 19.8(4)
C13 Zr1 C10 C11 -80.8(3)
C8 Zr1 C10 C11 77.7(3)
C14 Zr1 C10 C11 -75.6(3)
C9 Zr1 C10 C11 114.9(4)
C12 Zr1 C10 C11 37.2(3)
C17 Zr1 C10 C11 -112.8(3)
C15 Zr1 C10 C11 -111.1(3)
C16 Zr1 C10 C11 -131.3(3)
P1 Zr1 C10 C11 72.0(4)
C9 C10 C11 C12 -0.1(5)
Zr1 C10 C11 C12 -67.0(3)
C9 C10 C11 Zr1 66.9(3)
C1 Zr1 C11 C10 -164.4(3)
C13 Zr1 C11 C10 95.7(3)
C8 Zr1 C11 C10 -77.5(3)
C14 Zr1 C11 C10 117.2(3)
C9 Zr1 C11 C10 -36.8(3)
C12 Zr1 C11 C10 -114.6(4)
C17 Zr1 C11 C10 64.7(3)
C15 Zr1 C11 C10 100.4(3)
C16 Zr1 C11 C10 60.9(4)
P1 Zr1 C11 C10 -133.4(3)
C1 Zr1 C11 C12 -49.8(3)
C13 Zr1 C11 C12 -149.7(3)
C10 Zr1 C11 C12 114.6(4)
C8 Zr1 C11 C12 37.1(3)
C14 Zr1 C11 C12 -128.2(3)
C9 Zr1 C11 C12 77.8(3)
C17 Zr1 C11 C12 179.3(3)
C15 Zr1 C11 C12 -145.0(3)
C16 Zr1 C11 C12 175.5(3)
P1 Zr1 C11 C12 -18.8(3)
C9 C8 C12 C11 -0.7(5)
Zr1 C8 C12 C11 66.0(3)
C9 C8 C12 Zr1 -66.7(3)
C10 C11 C12 C8 0.5(5)
Zr1 C11 C12 C8 -66.1(3)
C10 C11 C12 Zr1 66.7(3)
C1 Zr1 C12 C8 -116.5(3)
C11 Zr1 C12 C8 114.7(4)
C13 Zr1 C12 C8 146.7(3)
C10 Zr1 C12 C8 77.4(3)
C14 Zr1 C12 C8 179.9(3)
C9 Zr1 C12 C8 37.4(3)
C17 Zr1 C12 C8 113.9(3)
C15 Zr1 C12 C8 -171.0(3)
C16 Zr1 C12 C8 105.6(4)
P1 Zr1 C12 C8 -81.0(3)
C1 Zr1 C12 C11 128.7(3)
C13 Zr1 C12 C11 31.9(3)
C10 Zr1 C12 C11 -37.3(3)
C8 Zr1 C12 C11 -114.7(4)
C14 Zr1 C12 C11 65.1(3)
C9 Zr1 C12 C11 -77.4(3)
C17 Zr1 C12 C11 -0.9(3)
C15 Zr1 C12 C11 74.3(5)
C16 Zr1 C12 C11 -9.2(5)
P1 Zr1 C12 C11 164.2(3)
C1 Zr1 C13 C17 157.1(3)
C11 Zr1 C13 C17 -107.1(3)
C10 Zr1 C13 C17 -74.8(3)
C8 Zr1 C13 C17 -99.4(3)
C14 Zr1 C13 C17 113.6(4)
C9 Zr1 C13 C17 -65.6(3)
C12 Zr1 C13 C17 -123.7(3)
C15 Zr1 C13 C17 77.1(3)
C16 Zr1 C13 C17 36.6(3)
P1 Zr1 C13 C17 127.3(3)
C1 Zr1 C13 C14 43.5(3)
C11 Zr1 C13 C14 139.2(3)
C10 Zr1 C13 C14 171.6(3)
C8 Zr1 C13 C14 147.0(3)
C9 Zr1 C13 C14 -179.2(3)
C12 Zr1 C13 C14 122.6(3)
C17 Zr1 C13 C14 -113.6(4)
C15 Zr1 C13 C14 -36.5(3)
C16 Zr1 C13 C14 -77.0(3)
P1 Zr1 C13 C14 13.7(3)
C17 C13 C14 C15 0.0(5)
Zr1 C13 C14 C15 67.4(3)
C17 C13 C14 Zr1 -67.4(3)
C1 Zr1 C14 C15 109.3(3)
C11 Zr1 C14 C15 -157.0(3)
C13 Zr1 C14 C15 -114.7(4)
C10 Zr1 C14 C15 -124.2(3)
C8 Zr1 C14 C15 172.8(4)
C9 Zr1 C14 C15 -113.3(4)
C12 Zr1 C14 C15 172.6(3)
C17 Zr1 C14 C15 -76.9(3)
C16 Zr1 C14 C15 -36.9(3)
P1 Zr1 C14 C15 76.1(3)
C1 Zr1 C14 C13 -136.0(3)
C11 Zr1 C14 C13 -42.3(3)
C10 Zr1 C14 C13 -9.6(3)
C8 Zr1 C14 C13 -72.5(5)
C9 Zr1 C14 C13 1.3(5)
C12 Zr1 C14 C13 -72.7(3)
C17 Zr1 C14 C13 37.8(3)
C15 Zr1 C14 C13 114.7(4)
C16 Zr1 C14 C13 77.7(3)
P1 Zr1 C14 C13 -169.3(3)
C13 C14 C15 C16 0.6(5)
Zr1 C14 C15 C16 67.0(3)
C13 C14 C15 Zr1 -66.4(3)
C1 Zr1 C15 C14 -66.8(3)
C11 Zr1 C15 C14 31.9(4)
C13 Zr1 C15 C14 37.8(3)
C10 Zr1 C15 C14 76.7(4)
C8 Zr1 C15 C14 -159.8(10)
C9 Zr1 C15 C14 121.0(3)
C12 Zr1 C15 C14 -14.6(5)
C17 Zr1 C15 C14 78.8(3)
C16 Zr1 C15 C14 115.5(4)
P1 Zr1 C15 C14 -105.3(3)
C1 Zr1 C15 C16 177.7(3)
C11 Zr1 C15 C16 -83.6(4)
C13 Zr1 C15 C16 -77.8(3)
C10 Zr1 C15 C16 -38.8(4)
C8 Zr1 C15 C16 84.7(11)
C14 Zr1 C15 C16 -115.5(4)
C9 Zr1 C15 C16 5.5(5)
C12 Zr1 C15 C16 -130.1(4)
C17 Zr1 C15 C16 -36.7(3)
P1 Zr1 C15 C16 139.2(3)
C14 C15 C16 C17 -0.9(5)
Zr1 C15 C16 C17 65.2(3)
C14 C15 C16 Zr1 -66.1(3)
C1 Zr1 C16 C17 -117.6(3)
C11 Zr1 C16 C17 7.2(4)
C13 Zr1 C16 C17 -37.5(3)
C10 Zr1 C16 C17 36.1(3)
C8 Zr1 C16 C17 80.3(4)
C14 Zr1 C16 C17 -78.6(3)
C9 Zr1 C16 C17 68.4(3)
C12 Zr1 C16 C17 13.1(5)
C15 Zr1 C16 C17 -114.9(4)
P1 Zr1 C16 C17 -159.8(2)
C1 Zr1 C16 C15 -2.7(3)
C11 Zr1 C16 C15 122.1(3)
C13 Zr1 C16 C15 77.4(3)
C10 Zr1 C16 C15 151.0(3)
C8 Zr1 C16 C15 -164.8(3)
C14 Zr1 C16 C15 36.3(3)
C9 Zr1 C16 C15 -176.7(3)
C12 Zr1 C16 C15 128.0(4)
C17 Zr1 C16 C15 114.9(4)
P1 Zr1 C16 C15 -44.9(3)
C15 C16 C17 C13 0.9(5)
Zr1 C16 C17 C13 66.2(3)
C15 C16 C17 Zr1 -65.3(3)
C14 C13 C17 C16 -0.5(5)
Zr1 C13 C17 C16 -67.6(3)
C14 C13 C17 Zr1 67.1(3)
C1 Zr1 C17 C16 84.9(3)
C11 Zr1 C17 C16 -174.0(3)
C13 Zr1 C17 C16 114.9(4)
C10 Zr1 C17 C16 -144.4(3)
C8 Zr1 C17 C16 -133.3(3)
C14 Zr1 C17 C16 77.0(3)
C9 Zr1 C17 C16 -120.9(3)
C12 Zr1 C17 C16 -173.6(3)
C15 Zr1 C17 C16 37.2(3)
P1 Zr1 C17 C16 30.7(4)
C1 Zr1 C17 C13 -30.0(4)
C11 Zr1 C17 C13 71.1(3)
C10 Zr1 C17 C13 100.7(3)
C8 Zr1 C17 C13 111.9(3)
C14 Zr1 C17 C13 -37.9(3)
C9 Zr1 C17 C13 124.2(3)
C12 Zr1 C17 C13 71.6(3)
C15 Zr1 C17 C13 -77.7(3)
C16 Zr1 C17 C13 -114.9(4)
P1 Zr1 C17 C13 -84.2(3)
C31 Zr2 P3 C18 53.6(2)
C30 Zr2 P3 C18 60.4(2)
C27 Zr2 P3 C18 -53.9(2)
C25 Zr2 P3 C18 -95.74(19)
C29 Zr2 P3 C18 -114.7(2)
C34 Zr2 P3 C18 91.7(2)
C26 Zr2 P3 C18 -63.8(2)
C28 Zr2 P3 C18 -91.9(2)
C32 Zr2 P3 C18 95.9(2)
C33 Zr2 P3 C18 113.1(2)
Zr2 P3 C18 Si2 -179.3(4)
C31 Zr2 C18 P3 -139.79(17)
C30 Zr2 C18 P3 -117.8(2)
C27 Zr2 C18 P3 137.18(17)
C25 Zr2 C18 P3 83.60(16)
C29 Zr2 C18 P3 86.5(2)
C34 Zr2 C18 P3 -87.54(18)
C26 Zr2 C18 P3 112.70(18)
C28 Zr2 C18 P3 126.06(18)
C32 Zr2 C18 P3 -124.71(19)
C33 Zr2 C18 P3 -86.7(2)
C31 Zr2 C18 Si2 39.3(4)
C30 Zr2 C18 Si2 61.3(4)
C27 Zr2 C18 Si2 -43.7(4)
C25 Zr2 C18 Si2 -97.3(4)
C29 Zr2 C18 Si2 -94.4(4)
C34 Zr2 C18 Si2 91.6(4)
C26 Zr2 C18 Si2 -68.2(4)
C28 Zr2 C18 Si2 -54.8(5)
C32 Zr2 C18 Si2 54.4(5)
C33 Zr2 C18 Si2 92.4(4)
P3 Zr2 C18 Si2 179.1(5)
P3 C18 Si2 C20 83.8(4)
Zr2 C18 Si2 C20 -95.0(4)
P3 C18 Si2 C19 -154.7(3)
Zr2 C18 Si2 C19 26.5(5)
P3 C18 Si2 C21 -35.9(4)
Zr2 C18 Si2 C21 145.3(4)
C18 Zr2 P4 C22 -57.3(2)
C31 Zr2 P4 C22 69.4(2)
C30 Zr2 P4 C22 31.6(2)
C27 Zr2 P4 C22 -179.1(2)
C25 Zr2 P4 C22 -145.99(19)
C29 Zr2 P4 C22 -177.5(2)
C34 Zr2 P4 C22 31.1(2)
C26 Zr2 P4 C22 -143.4(2)
C28 Zr2 P4 C22 162.61(19)
C32 Zr2 P4 C22 83.27(19)
C33 Zr2 P4 C22 60.8(2)
P3 Zr2 P4 C22 -57.65(16)
C18 Zr2 P4 C24 -177.7(2)
C31 Zr2 P4 C24 -50.9(2)
C30 Zr2 P4 C24 -88.7(2)
C27 Zr2 P4 C24 60.6(2)
C25 Zr2 P4 C24 93.7(2)
C29 Zr2 P4 C24 62.1(2)
C34 Zr2 P4 C24 -89.2(2)
C26 Zr2 P4 C24 96.2(2)
C28 Zr2 P4 C24 42.3(2)
C32 Zr2 P4 C24 -37.1(2)
C33 Zr2 P4 C24 -59.6(2)
P3 Zr2 P4 C24 -178.00(17)
C18 Zr2 P4 C23 61.0(2)
C31 Zr2 P4 C23 -172.2(2)
C30 Zr2 P4 C23 150.0(2)
C27 Zr2 P4 C23 -60.8(2)
C25 Zr2 P4 C23 -27.6(2)
C29 Zr2 P4 C23 -59.2(2)
C34 Zr2 P4 C23 149.5(2)
C26 Zr2 P4 C23 -25.1(2)
C28 Zr2 P4 C23 -79.0(2)
C32 Zr2 P4 C23 -158.4(2)
C33 Zr2 P4 C23 179.1(2)
P3 Zr2 P4 C23 60.69(18)
C18 Zr2 C25 C29 175.5(3)
C31 Zr2 C25 C29 68.5(3)
C30 Zr2 C25 C29 114.7(4)
C27 Zr2 C25 C29 77.4(3)
C34 Zr2 C25 C29 -89.3(11)
C26 Zr2 C25 C29 113.9(4)
C28 Zr2 C25 C29 36.8(3)
C32 Zr2 C25 C29 24.1(3)
C33 Zr2 C25 C29 -19.4(4)
P3 Zr2 C25 C29 -146.2(3)
C18 Zr2 C25 C26 61.6(3)
C31 Zr2 C25 C26 -45.4(4)
C30 Zr2 C25 C26 0.7(5)
C27 Zr2 C25 C26 -36.5(3)
C29 Zr2 C25 C26 -113.9(4)
C34 Zr2 C25 C26 156.8(10)
C28 Zr2 C25 C26 -77.1(3)
C32 Zr2 C25 C26 -89.8(3)
C33 Zr2 C25 C26 -133.3(3)
P3 Zr2 C25 C26 99.8(3)
C29 C25 C26 C27 -1.2(5)
Zr2 C25 C26 C27 65.8(3)
C29 C25 C26 Zr2 -66.9(3)
C18 Zr2 C26 C27 129.3(3)
C31 Zr2 C26 C27 32.3(3)
C30 Zr2 C26 C27 64.8(3)
C25 Zr2 C26 C27 -115.6(4)
C29 Zr2 C26 C27 -78.0(3)
C34 Zr2 C26 C27 72.9(5)
C28 Zr2 C26 C27 -37.6(3)
C32 Zr2 C26 C27 -0.4(3)
C33 Zr2 C26 C27 -8.8(5)
P3 Zr2 C26 C27 164.4(3)
C18 Zr2 C26 C25 -115.1(3)
C31 Zr2 C26 C25 147.9(3)
C30 Zr2 C26 C25 -179.6(3)
C27 Zr2 C26 C25 115.6(4)
C29 Zr2 C26 C25 37.6(3)
C34 Zr2 C26 C25 -171.6(3)
C28 Zr2 C26 C25 78.0(3)
C32 Zr2 C26 C25 115.2(3)
C33 Zr2 C26 C25 106.8(4)
P3 Zr2 C26 C25 -80.0(3)
C25 C26 C27 C28 1.9(5)
Zr2 C26 C27 C28 67.6(3)
C25 C26 C27 Zr2 -65.7(3)
C18 Zr2 C27 C26 -49.2(3)
C31 Zr2 C27 C26 -149.4(3)
C30 Zr2 C27 C26 -128.2(3)
C25 Zr2 C27 C26 36.9(3)
C29 Zr2 C27 C26 77.4(3)
C34 Zr2 C27 C26 -145.9(3)
C28 Zr2 C27 C26 114.4(4)
C32 Zr2 C27 C26 179.7(3)
C33 Zr2 C27 C26 175.6(3)
P3 Zr2 C27 C26 -18.8(3)
C18 Zr2 C27 C28 -163.6(3)
C31 Zr2 C27 C28 96.2(3)
C30 Zr2 C27 C28 117.4(3)
C25 Zr2 C27 C28 -77.4(3)
C29 Zr2 C27 C28 -36.9(3)
C34 Zr2 C27 C28 99.7(3)
C26 Zr2 C27 C28 -114.4(4)
C32 Zr2 C27 C28 65.3(3)
C33 Zr2 C27 C28 61.2(3)
P3 Zr2 C27 C28 -133.2(3)
C26 C27 C28 C29 -1.9(5)
Zr2 C27 C28 C29 65.4(3)
C26 C27 C28 Zr2 -67.4(3)
C18 Zr2 C28 C29 -93.9(3)
C31 Zr2 C28 C29 164.9(3)
C30 Zr2 C28 C29 169.9(3)
C27 Zr2 C28 C29 -114.8(4)
C25 Zr2 C28 C29 -37.0(3)
C34 Zr2 C28 C29 133.4(3)
C26 Zr2 C28 C29 -77.7(3)
C32 Zr2 C28 C29 133.3(3)
C33 Zr2 C28 C29 114.5(3)
P3 Zr2 C28 C29 -41.7(4)
C18 Zr2 C28 C27 20.8(4)
C31 Zr2 C28 C27 -80.4(3)
C30 Zr2 C28 C27 -75.3(3)
C25 Zr2 C28 C27 77.8(3)
C29 Zr2 C28 C27 114.8(4)
C34 Zr2 C28 C27 -111.8(3)
C26 Zr2 C28 C27 37.1(3)
C32 Zr2 C28 C27 -111.9(3)
C33 Zr2 C28 C27 -130.8(3)
P3 Zr2 C28 C27 73.1(3)
C26 C25 C29 C28 -0.1(5)
Zr2 C25 C29 C28 -67.2(3)
C26 C25 C29 Zr2 67.1(3)
C27 C28 C29 C25 1.2(5)
Zr2 C28 C29 C25 66.5(3)
C27 C28 C29 Zr2 -65.3(3)
C18 Zr2 C29 C25 -5.4(3)
C31 Zr2 C29 C25 -132.3(3)
C30 Zr2 C29 C25 -133.0(3)
C27 Zr2 C29 C25 -77.9(3)
C34 Zr2 C29 C25 163.8(3)
C26 Zr2 C29 C25 -37.7(3)
C28 Zr2 C29 C25 -115.2(4)
C32 Zr2 C29 C25 -161.7(3)
C33 Zr2 C29 C25 168.2(3)
P3 Zr2 C29 C25 37.2(3)
C18 Zr2 C29 C28 109.8(3)
C31 Zr2 C29 C28 -17.1(3)
C30 Zr2 C29 C28 -17.7(5)
C27 Zr2 C29 C28 37.4(3)
C25 Zr2 C29 C28 115.2(4)
C34 Zr2 C29 C28 -81.0(4)
C26 Zr2 C29 C28 77.6(3)
C32 Zr2 C29 C28 -46.5(3)
C33 Zr2 C29 C28 -76.5(3)
P3 Zr2 C29 C28 152.5(3)
C18 Zr2 C30 C31 -136.3(3)
C27 Zr2 C30 C31 -42.3(3)
C25 Zr2 C30 C31 -72.8(5)
C29 Zr2 C30 C31 1.1(5)
C34 Zr2 C30 C31 113.9(4)
C26 Zr2 C30 C31 -72.3(3)
C28 Zr2 C30 C31 -9.5(3)
C32 Zr2 C30 C31 37.2(3)
C33 Zr2 C30 C31 77.1(3)
P3 Zr2 C30 C31 -169.9(3)
C18 Zr2 C30 C34 109.8(3)
C31 Zr2 C30 C34 -113.9(4)
C27 Zr2 C30 C34 -156.2(3)
C25 Zr2 C30 C34 173.3(3)
C29 Zr2 C30 C34 -112.8(4)
C26 Zr2 C30 C34 173.8(3)
C28 Zr2 C30 C34 -123.4(3)
C32 Zr2 C30 C34 -76.7(3)
C33 Zr2 C30 C34 -36.8(3)
P3 Zr2 C30 C34 76.2(3)
C34 C30 C31 C32 -1.0(5)
Zr2 C30 C31 C32 -68.3(3)
C34 C30 C31 Zr2 67.4(3)
C18 Zr2 C31 C30 43.4(3)
C27 Zr2 C31 C30 139.2(3)
C25 Zr2 C31 C30 146.5(3)
C29 Zr2 C31 C30 -179.4(3)
C34 Zr2 C31 C30 -37.7(3)
C26 Zr2 C31 C30 122.5(3)
C28 Zr2 C31 C30 171.6(3)
C32 Zr2 C31 C30 -114.8(4)
C33 Zr2 C31 C30 -77.9(3)
P3 Zr2 C31 C30 12.8(3)
C18 Zr2 C31 C32 158.2(3)
C30 Zr2 C31 C32 114.8(4)
C27 Zr2 C31 C32 -106.0(3)
C25 Zr2 C31 C32 -98.7(3)
C29 Zr2 C31 C32 -64.6(3)
C34 Zr2 C31 C32 77.1(3)
C26 Zr2 C31 C32 -122.7(3)
C28 Zr2 C31 C32 -73.6(3)
C33 Zr2 C31 C32 36.9(3)
P3 Zr2 C31 C32 127.6(3)
C30 C31 C32 C33 0.7(5)
Zr2 C31 C32 C33 -66.8(3)
C30 C31 C32 Zr2 67.5(3)
C18 Zr2 C32 C33 85.9(3)
C31 Zr2 C32 C33 114.4(4)
C30 Zr2 C32 C33 77.4(3)
C27 Zr2 C32 C33 -173.4(3)
C25 Zr2 C32 C33 -133.1(3)
C29 Zr2 C32 C33 -120.2(3)
C34 Zr2 C32 C33 36.6(3)
C26 Zr2 C32 C33 -173.2(3)
C28 Zr2 C32 C33 -143.5(3)
P3 Zr2 C32 C33 31.5(4)
C18 Zr2 C32 C31 -28.6(4)
C30 Zr2 C32 C31 -37.0(3)
C27 Zr2 C32 C31 72.2(3)
C25 Zr2 C32 C31 112.5(3)
C29 Zr2 C32 C31 125.3(3)
C34 Zr2 C32 C31 -77.8(3)
C26 Zr2 C32 C31 72.3(3)
C28 Zr2 C32 C31 102.1(3)
C33 Zr2 C32 C31 -114.4(4)
P3 Zr2 C32 C31 -83.0(3)
C31 C32 C33 C34 -0.1(5)
Zr2 C32 C33 C34 -65.3(3)
C31 C32 C33 Zr2 65.2(3)
C18 Zr2 C33 C32 -117.0(3)
C31 Zr2 C33 C32 -37.6(3)
C30 Zr2 C33 C32 -78.1(3)
C27 Zr2 C33 C32 7.8(4)
C25 Zr2 C33 C32 80.5(4)
C29 Zr2 C33 C32 69.2(3)
C34 Zr2 C33 C32 -115.5(4)
C26 Zr2 C33 C32 13.4(5)
C28 Zr2 C33 C32 36.9(3)
P3 Zr2 C33 C32 -159.2(3)
C18 Zr2 C33 C34 -1.5(4)
C31 Zr2 C33 C34 78.0(3)
C30 Zr2 C33 C34 37.5(3)
C27 Zr2 C33 C34 123.4(3)
C25 Zr2 C33 C34 -164.0(3)
C29 Zr2 C33 C34 -175.3(3)
C26 Zr2 C33 C34 128.9(4)
C28 Zr2 C33 C34 152.4(3)
C32 Zr2 C33 C34 115.5(4)
P3 Zr2 C33 C34 -43.7(3)
C32 C33 C34 C30 -0.5(5)
Zr2 C33 C34 C30 -66.3(3)
C32 C33 C34 Zr2 65.8(3)
C31 C30 C34 C33 0.9(5)
Zr2 C30 C34 C33 67.6(3)
C31 C30 C34 Zr2 -66.8(3)
C18 Zr2 C34 C33 178.7(3)
C31 Zr2 C34 C33 -77.2(3)
C30 Zr2 C34 C33 -114.6(4)
C27 Zr2 C34 C33 -81.5(4)
C25 Zr2 C34 C33 83.3(10)
C29 Zr2 C34 C33 7.7(5)
C26 Zr2 C34 C33 -127.3(4)
C28 Zr2 C34 C33 -36.7(4)
C32 Zr2 C34 C33 -36.5(3)
P3 Zr2 C34 C33 140.2(3)
C18 Zr2 C34 C30 -66.7(3)
C31 Zr2 C34 C30 37.4(3)
C27 Zr2 C34 C30 33.1(4)
C25 Zr2 C34 C30 -162.0(9)
C29 Zr2 C34 C30 122.4(3)
C26 Zr2 C34 C30 -12.6(5)
C28 Zr2 C34 C30 78.0(4)
C32 Zr2 C34 C30 78.1(3)
C33 Zr2 C34 C30 114.6(4)
P3 Zr2 C34 C30 -105.1(3)
